data_1505248
loop_
_publ_author_name
'Shao, Li-Xiong'
'Zhang, Yun-Peng'
'Qi, Ming-Hui'
'Shi, Min'

_publ_section_title
;
 Lewis acid catalyzed rearrangement of vinylcyclopropenes for the
 construction of naphthalene and indene skeletons.
;
_journal_issue 1
_journal_name_full 'Organic letters'
_journal_page_first 117
_journal_page_last 120
_journal_paper_doi 10.1021/ol0626746
_journal_volume 9
_journal_year 2007
_chemical_formula_sum 'C25 H22'
_chemical_formula_weight 322.43
_chemical_name_systematic
; 
 ? 
;
_space_group_IT_number 2
_symmetry_cell_setting triclinic
_symmetry_space_group_name_Hall '-P 1'
_symmetry_space_group_name_H-M 'P -1'
_atom_sites_solution_hydrogens geom
_atom_sites_solution_primary direct
_atom_sites_solution_secondary difmap
_audit_creation_method SHELXL-97
_cell_angle_alpha 93.001(4)
_cell_angle_beta 98.563(4)
_cell_angle_gamma 98.080(4)
_cell_formula_units_Z 2
_cell_length_a 8.1168(19)
_cell_length_b 10.068(2)
_cell_length_c 11.493(3)
_cell_measurement_reflns_used 1465
_cell_measurement_temperature 292(2)
_cell_measurement_theta_max 50.201
_cell_measurement_theta_min 5.245
_cell_volume 916.9(4)
_computing_cell_refinement 'Bruker SMART'
_computing_data_collection 'Bruker SMART'
_computing_data_reduction 'Bruker SHELXTL'
_computing_molecular_graphics 'Bruker SHELXTL'
_computing_publication_material 'Bruker SHELXTL'
_computing_structure_refinement 'SHELXL-97 (Sheldrick, 1997)'
_computing_structure_solution 'SHELXS-97 (Sheldrick, 1990)'
_diffrn_ambient_temperature 292(2)
_diffrn_measured_fraction_theta_full 0.972
_diffrn_measured_fraction_theta_max 0.972
_diffrn_measurement_device_type 'CCD area detector'
_diffrn_measurement_method 'phi and omega scans'
_diffrn_radiation_monochromator graphite
_diffrn_radiation_source 'fine-focus sealed tube'
_diffrn_radiation_type MoK\a
_diffrn_radiation_wavelength 0.71073
_diffrn_reflns_av_R_equivalents 0.0710
_diffrn_reflns_av_sigmaI/netI 0.0731
_diffrn_reflns_limit_h_max 10
_diffrn_reflns_limit_h_min -8
_diffrn_reflns_limit_k_max 12
_diffrn_reflns_limit_k_min -12
_diffrn_reflns_limit_l_max 10
_diffrn_reflns_limit_l_min -14
_diffrn_reflns_number 4729
_diffrn_reflns_theta_full 26.00
_diffrn_reflns_theta_max 26.00
_diffrn_reflns_theta_min 1.80
_exptl_absorpt_coefficient_mu 0.066
_exptl_absorpt_correction_T_max 1.00000
_exptl_absorpt_correction_T_min 0.58108
_exptl_absorpt_correction_type empirical
_exptl_crystal_colour colorless
_exptl_crystal_density_diffrn 1.168
_exptl_crystal_density_method 'not measured'
_exptl_crystal_F_000 344
_exptl_crystal_size_max 0.358
_exptl_crystal_size_mid 0.321
_exptl_crystal_size_min 0.222
_refine_diff_density_max 0.217
_refine_diff_density_min -0.222
_refine_diff_density_rms 0.042
_refine_ls_extinction_method none
_refine_ls_goodness_of_fit_ref 1.033
_refine_ls_hydrogen_treatment mixed
_refine_ls_matrix_type full
_refine_ls_number_parameters 232
_refine_ls_number_reflns 3485
_refine_ls_number_restraints 0
_refine_ls_restrained_S_all 1.033
_refine_ls_R_factor_all 0.0933
_refine_ls_R_factor_gt 0.0655
_refine_ls_shift/su_max 0.002
_refine_ls_shift/su_mean 0.000
_refine_ls_structure_factor_coef Fsqd
_refine_ls_weighting_details 'calc w=1/[\s^2^(Fo^2^)+(0.0937P)^2^+0.0281P] where P=(Fo^2^+2Fc^2^)/3'
_refine_ls_weighting_scheme calc
_refine_ls_wR_factor_gt 0.1722
_refine_ls_wR_factor_ref 0.1867
_reflns_number_gt 2373
_reflns_number_total 3485
_reflns_threshold_expression >2sigma(I)
_cod_data_source_file ol0626746si20061101_091658.cif
_cod_data_source_block cd26278
_cod_depositor_comments
;
The following automatic conversions were performed:

'_symmetry_cell_setting' value 'Triclinic' changed to 'triclinic'
according to /home/saulius/struct/CIF-dictionaries/cif_core.dic
dictionary named 'cif_core.dic' version 2.4.1 from 2010-06-29.

Automatic conversion script
Id: cif_fix_values 1715 2011-07-08 13:25:40Z adriana 
;
_cod_original_cell_volume 917.0(4)
_cod_original_sg_symbol_H-M P-1
_cod_database_code 1505248

loop_
_symmetry_equiv_pos_as_xyz
'x, y, z'
'-x, -y, -z'

loop_
_atom_site_label
_atom_site_type_symbol
_atom_site_fract_x
_atom_site_fract_y
_atom_site_fract_z
_atom_site_U_iso_or_equiv
_atom_site_adp_type
_atom_site_occupancy
_atom_site_symmetry_multiplicity
_atom_site_calc_flag
_atom_site_refinement_flags
C1 C 0.3427(3) 0.6623(3) 0.4395(2) 0.0539(6) Uani 1 1 d .
H1 H 0.3637 0.6172 0.3718 0.065 Uiso 1 1 calc R
C2 C 0.1854(3) 0.6394(3) 0.4739(2) 0.0616(7) Uani 1 1 d .
H2 H 0.1000 0.5791 0.4282 0.074 Uiso 1 1 calc R
C3 C 0.1532(3) 0.7045(3) 0.5748(3) 0.0633(7) Uani 1 1 d .
H3 H 0.0469 0.6870 0.5966 0.076 Uiso 1 1 calc R
C4 C 0.2770(3) 0.7952(3) 0.6436(2) 0.0560(7) Uani 1 1 d .
H4 H 0.2552 0.8383 0.7120 0.067 Uiso 1 1 calc R
C5 C 0.4332(3) 0.8209(2) 0.6096(2) 0.0454(6) Uani 1 1 d .
C6 C 0.4685(3) 0.7538(2) 0.50777(19) 0.0439(6) Uani 1 1 d .
C7 C 0.6423(3) 0.8070(2) 0.49276(19) 0.0435(6) Uani 1 1 d .
C8 C 0.7060(3) 0.9029(2) 0.5789(2) 0.0523(6) Uani 1 1 d .
H8 H 0.8142 0.9508 0.5868 0.063 Uiso 1 1 calc R
C9 C 0.5838(3) 0.9247(2) 0.6615(2) 0.0492(6) Uani 1 1 d .
C10 C 0.6514(3) 0.9170(2) 0.79112(19) 0.0424(5) Uani 1 1 d .
C11 C 0.6698(3) 1.0193(2) 0.8731(2) 0.0458(6) Uani 1 1 d .
C12 C 0.7434(4) 1.0095(3) 0.9988(2) 0.0653(8) Uani 1 1 d .
H12A H 0.7574 0.9179 1.0112 0.098 Uiso 1 1 calc R
H12B H 0.6692 1.0383 1.0494 0.098 Uiso 1 1 calc R
H12C H 0.8510 1.0659 1.0167 0.098 Uiso 1 1 calc R
C13 C 0.6242(4) 1.1561(3) 0.8475(3) 0.0674(8) Uani 1 1 d .
H13A H 0.7183 1.2108 0.8237 0.101 Uiso 1 1 calc R
H13B H 0.5958 1.1981 0.9172 0.101 Uiso 1 1 calc R
H13C H 0.5293 1.1464 0.7852 0.101 Uiso 1 1 calc R
C14 C 0.7063(3) 0.7852(2) 0.82042(19) 0.0431(5) Uani 1 1 d .
C15 C 0.8682(4) 0.7618(3) 0.8139(2) 0.0611(7) Uani 1 1 d .
H15 H 0.9437 0.8289 0.7897 0.073 Uiso 1 1 calc R
C16 C 0.9211(4) 0.6422(3) 0.8423(3) 0.0771(9) Uani 1 1 d .
H16 H 1.0316 0.6300 0.8383 0.093 Uiso 1 1 calc R
C17 C 0.8123(4) 0.5412(3) 0.8762(3) 0.0722(9) Uani 1 1 d .
H17 H 0.8479 0.4601 0.8952 0.087 Uiso 1 1 calc R
C18 C 0.6510(4) 0.5603(3) 0.8820(3) 0.0732(9) Uani 1 1 d .
H18 H 0.5760 0.4913 0.9043 0.088 Uiso 1 1 calc R
C19 C 0.5976(4) 0.6811(3) 0.8551(3) 0.0612(7) Uani 1 1 d .
H19 H 0.4872 0.6927 0.8603 0.073 Uiso 1 1 calc R
C20 C 0.7270(3) 0.7681(2) 0.39321(19) 0.0451(6) Uani 1 1 d .
C21 C 0.7003(3) 0.6371(3) 0.3416(2) 0.0580(7) Uani 1 1 d .
H21 H 0.6313 0.5703 0.3720 0.070 Uiso 1 1 calc R
C22 C 0.7758(4) 0.6057(3) 0.2453(3) 0.0685(8) Uani 1 1 d .
H22 H 0.7560 0.5181 0.2108 0.082 Uiso 1 1 calc R
C23 C 0.8800(4) 0.7033(3) 0.2004(3) 0.0691(8) Uani 1 1 d .
H23 H 0.9282 0.6823 0.1345 0.083 Uiso 1 1 calc R
C24 C 0.9122(4) 0.8311(3) 0.2530(2) 0.0611(7) Uani 1 1 d .
H24 H 0.9858 0.8963 0.2246 0.073 Uiso 1 1 calc R
C25 C 0.8361(3) 0.8639(3) 0.3481(2) 0.0522(6) Uani 1 1 d .
H25 H 0.8581 0.9515 0.3826 0.063 Uiso 1 1 calc R
H9 H 0.550(3) 1.013(3) 0.652(2) 0.051(7) Uiso 1 1 d .

loop_
_atom_site_aniso_label
_atom_site_aniso_U_11
_atom_site_aniso_U_22
_atom_site_aniso_U_33
_atom_site_aniso_U_23
_atom_site_aniso_U_13
_atom_site_aniso_U_12
C1 0.0548(16) 0.0587(15) 0.0437(13) 0.0035(11) -0.0001(11) 0.0015(12)
C2 0.0477(16) 0.0721(18) 0.0577(16) 0.0071(14) -0.0045(12) -0.0032(13)
C3 0.0450(15) 0.0809(19) 0.0648(18) 0.0126(15) 0.0076(13) 0.0103(13)
C4 0.0503(16) 0.0691(17) 0.0514(15) 0.0079(12) 0.0082(12) 0.0168(13)
C5 0.0456(14) 0.0472(13) 0.0419(13) 0.0057(10) 0.0001(10) 0.0085(10)
C6 0.0454(14) 0.0467(13) 0.0377(12) 0.0055(10) -0.0015(10) 0.0086(10)
C7 0.0432(13) 0.0493(13) 0.0364(12) 0.0086(10) 0.0022(9) 0.0040(10)
C8 0.0516(15) 0.0595(15) 0.0414(13) 0.0043(11) 0.0046(11) -0.0042(12)
C9 0.0576(16) 0.0453(14) 0.0429(13) 0.0029(10) 0.0037(11) 0.0061(11)
C10 0.0403(13) 0.0434(12) 0.0426(13) 0.0003(10) 0.0055(10) 0.0056(10)
C11 0.0415(13) 0.0483(13) 0.0463(13) -0.0024(10) 0.0073(10) 0.0045(10)
C12 0.076(2) 0.0688(17) 0.0472(15) -0.0135(12) -0.0014(13) 0.0161(15)
C13 0.081(2) 0.0463(15) 0.0739(19) -0.0030(13) 0.0096(15) 0.0116(13)
C14 0.0479(14) 0.0435(12) 0.0356(12) -0.0043(9) 0.0020(10) 0.0065(10)
C15 0.0547(16) 0.0631(17) 0.0704(18) 0.0067(13) 0.0182(13) 0.0156(13)
C16 0.070(2) 0.072(2) 0.099(2) 0.0069(17) 0.0214(18) 0.0329(17)
C17 0.089(2) 0.0522(16) 0.076(2) -0.0003(14) 0.0008(16) 0.0289(16)
C18 0.077(2) 0.0510(16) 0.087(2) 0.0148(15) 0.0010(17) 0.0010(14)
C19 0.0524(16) 0.0570(16) 0.0734(18) 0.0102(13) 0.0070(13) 0.0065(13)
C20 0.0431(13) 0.0536(14) 0.0379(12) 0.0081(10) -0.0001(10) 0.0100(11)
C21 0.0525(15) 0.0540(15) 0.0678(17) 0.0062(13) 0.0079(13) 0.0098(12)
C22 0.0615(18) 0.0643(18) 0.080(2) -0.0156(15) 0.0112(15) 0.0180(14)
C23 0.0595(18) 0.095(2) 0.0565(17) -0.0043(16) 0.0145(14) 0.0226(17)
C24 0.0567(16) 0.0743(18) 0.0543(16) 0.0098(14) 0.0143(13) 0.0094(14)
C25 0.0547(15) 0.0559(14) 0.0456(14) 0.0055(11) 0.0073(11) 0.0066(12)

loop_
_atom_type_symbol
_atom_type_description
_atom_type_scat_dispersion_real
_atom_type_scat_dispersion_imag
_atom_type_scat_source
C C 0.0033 0.0016 'International Tables Vol C Tables 4.2.6.8 and 6.1.1.4'
H H 0.0000 0.0000 'International Tables Vol C Tables 4.2.6.8 and 6.1.1.4'

loop_
_geom_angle_atom_site_label_1
_geom_angle_atom_site_label_2
_geom_angle_atom_site_label_3
_geom_angle
C2 C1 C6 118.9(2)
C2 C1 H1 120.6
C6 C1 H1 120.6
C3 C2 C1 121.1(2)
C3 C2 H2 119.5
C1 C2 H2 119.5
C4 C3 C2 120.7(3)
C4 C3 H3 119.6
C2 C3 H3 119.6
C5 C4 C3 119.0(3)
C5 C4 H4 120.5
C3 C4 H4 120.5
C4 C5 C6 120.9(2)
C4 C5 C9 129.6(2)
C6 C5 C9 109.4(2)
C1 C6 C5 119.4(2)
C1 C6 C7 132.6(2)
C5 C6 C7 107.8(2)
C8 C7 C6 108.7(2)
C8 C7 C20 125.7(2)
C6 C7 C20 125.5(2)
C7 C8 C9 112.6(2)
C7 C8 H8 123.7
C9 C8 H8 123.7
C8 C9 C5 101.5(2)
C8 C9 C10 114.7(2)
C5 C9 C10 116.03(19)
C8 C9 H9 108.9(14)
C5 C9 H9 107.6(15)
C10 C9 H9 107.8(14)
C11 C10 C14 121.4(2)
C11 C10 C9 124.2(2)
C14 C10 C9 114.26(19)
C10 C11 C12 122.6(2)
C10 C11 C13 123.7(2)
C12 C11 C13 113.7(2)
C11 C12 H12A 109.5
C11 C12 H12B 109.5
H12A C12 H12B 109.5
C11 C12 H12C 109.5
H12A C12 H12C 109.5
H12B C12 H12C 109.5
C11 C13 H13A 109.5
C11 C13 H13B 109.5
H13A C13 H13B 109.5
C11 C13 H13C 109.5
H13A C13 H13C 109.5
H13B C13 H13C 109.5
C15 C14 C19 116.8(2)
C15 C14 C10 121.3(2)
C19 C14 C10 121.9(2)
C16 C15 C14 121.9(3)
C16 C15 H15 119.0
C14 C15 H15 119.0
C17 C16 C15 120.3(3)
C17 C16 H16 119.9
C15 C16 H16 119.9
C18 C17 C16 119.3(3)
C18 C17 H17 120.3
C16 C17 H17 120.3
C17 C18 C19 120.7(3)
C17 C18 H18 119.7
C19 C18 H18 119.7
C18 C19 C14 120.9(3)
C18 C19 H19 119.5
C14 C19 H19 119.5
C25 C20 C21 118.0(2)
C25 C20 C7 120.0(2)
C21 C20 C7 122.0(2)
C22 C21 C20 120.4(3)
C22 C21 H21 119.8
C20 C21 H21 119.8
C23 C22 C21 120.4(3)
C23 C22 H22 119.8
C21 C22 H22 119.8
C24 C23 C22 119.7(3)
C24 C23 H23 120.2
C22 C23 H23 120.2
C23 C24 C25 120.3(3)
C23 C24 H24 119.8
C25 C24 H24 119.8
C24 C25 C20 121.1(2)
C24 C25 H25 119.5
C20 C25 H25 119.5

loop_
_geom_bond_atom_site_label_1
_geom_bond_atom_site_label_2
_geom_bond_distance
C1 C2 1.385(4)
C1 C6 1.388(3)
C1 H1 0.9300
C2 C3 1.378(4)
C2 H2 0.9300
C3 C4 1.378(4)
C3 H3 0.9300
C4 C5 1.376(4)
C4 H4 0.9300
C5 C6 1.407(3)
C5 C9 1.516(3)
C6 C7 1.476(3)
C7 C8 1.336(3)
C7 C20 1.483(3)
C8 C9 1.502(4)
C8 H8 0.9300
C9 C10 1.519(3)
C9 H9 0.98(3)
C10 C11 1.335(3)
C10 C14 1.497(3)
C11 C12 1.493(3)
C11 C13 1.508(4)
C12 H12A 0.9600
C12 H12B 0.9600
C12 H12C 0.9600
C13 H13A 0.9600
C13 H13B 0.9600
C13 H13C 0.9600
C14 C15 1.379(4)
C14 C19 1.388(3)
C15 C16 1.373(4)
C15 H15 0.9300
C16 C17 1.363(4)
C16 H16 0.9300
C17 C18 1.360(4)
C17 H17 0.9300
C18 C19 1.382(4)
C18 H18 0.9300
C19 H19 0.9300
C20 C25 1.390(3)
C20 C21 1.391(3)
C21 C22 1.386(4)
C21 H21 0.9300
C22 C23 1.377(4)
C22 H22 0.9300
C23 C24 1.366(4)
C23 H23 0.9300
C24 C25 1.381(4)
C24 H24 0.9300
C25 H25 0.9300

loop_
_geom_torsion_atom_site_label_1
_geom_torsion_atom_site_label_2
_geom_torsion_atom_site_label_3
_geom_torsion_atom_site_label_4
_geom_torsion
C6 C1 C2 C3 -0.8(4)
C1 C2 C3 C4 0.5(4)
C2 C3 C4 C5 0.6(4)
C3 C4 C5 C6 -1.5(4)
C3 C4 C5 C9 173.1(2)
C2 C1 C6 C5 -0.1(4)
C2 C1 C6 C7 -175.5(2)
C4 C5 C6 C1 1.3(3)
C9 C5 C6 C1 -174.3(2)
C4 C5 C6 C7 177.7(2)
C9 C5 C6 C7 2.1(2)
C1 C6 C7 C8 174.3(2)
C5 C6 C7 C8 -1.5(2)
C1 C6 C7 C20 -1.3(4)
C5 C6 C7 C20 -177.0(2)
C6 C7 C8 C9 0.2(3)
C20 C7 C8 C9 175.8(2)
C7 C8 C9 C5 1.0(3)
C7 C8 C9 C10 126.9(2)
C4 C5 C9 C8 -177.0(2)
C6 C5 C9 C8 -1.9(2)
C4 C5 C9 C10 58.0(3)
C6 C5 C9 C10 -126.9(2)
C8 C9 C10 C11 117.5(3)
C5 C9 C10 C11 -124.6(3)
C8 C9 C10 C14 -59.3(3)
C5 C9 C10 C14 58.7(3)
C14 C10 C11 C12 -0.9(4)
C9 C10 C11 C12 -177.4(2)
C14 C10 C11 C13 177.1(2)
C9 C10 C11 C13 0.6(4)
C11 C10 C14 C15 -88.7(3)
C9 C10 C14 C15 88.1(3)
C11 C10 C14 C19 91.4(3)
C9 C10 C14 C19 -91.8(3)
C19 C14 C15 C16 -1.1(4)
C10 C14 C15 C16 179.0(3)
C14 C15 C16 C17 1.1(5)
C15 C16 C17 C18 -0.2(5)
C16 C17 C18 C19 -0.7(5)
C17 C18 C19 C14 0.6(5)
C15 C14 C19 C18 0.2(4)
C10 C14 C19 C18 -179.8(2)
C8 C7 C20 C25 -31.7(3)
C6 C7 C20 C25 143.2(2)
C8 C7 C20 C21 148.8(2)
C6 C7 C20 C21 -36.4(3)
C25 C20 C21 C22 -2.4(4)
C7 C20 C21 C22 177.1(2)
C20 C21 C22 C23 0.8(4)
C21 C22 C23 C24 1.6(4)
C22 C23 C24 C25 -2.4(4)
C23 C24 C25 C20 0.7(4)
C21 C20 C25 C24 1.7(4)
C7 C20 C25 C24 -177.9(2)
